data_7028354
loop_
_publ_author_name
'Dutta, Pradip Kr'
'Asatkar, Ashish K.'
'Zade, Sanjio S.'
'Panda, Snigdha'

_publ_section_title
;
 Oxidative addition of disulfide/diselenide to group 10 metal(0) and in
 situ functionalization to form neutral thiasalen/selenasalen group 10
 metal(II) complexes.
;
_journal_issue 4
_journal_name_full 'Dalton transactions (Cambridge, England : 2003)'
_journal_page_first 1736
_journal_page_last 1743
_journal_paper_doi 10.1039/c3dt52132j
_journal_volume 43
_journal_year 2014
_chemical_formula_moiety 'C16 H14 N2 Pt S2'
_chemical_formula_sum 'C16 H14 N2 Pt S2'
_chemical_formula_weight 493.51
_chemical_name_systematic
; 
 ? 
;
_space_group_IT_number 14
_symmetry_cell_setting monoclinic
_symmetry_space_group_name_Hall '-P 2ybc'
_symmetry_space_group_name_H-M 'P 1 21/c 1'
_atom_sites_solution_hydrogens geom
_atom_sites_solution_primary direct
_atom_sites_solution_secondary difmap
_audit_creation_method SHELXL-97
_cell_angle_alpha 90.00
_cell_angle_beta 97.961(2)
_cell_angle_gamma 90.00
_cell_formula_units_Z 4
_cell_length_a 7.5651(9)
_cell_length_b 7.9224(9)
_cell_length_c 26.820(3)
_cell_measurement_reflns_used 3957
_cell_measurement_temperature 298(2)
_cell_measurement_theta_max 24.97
_cell_measurement_theta_min 2.57
_cell_volume 1591.9(3)
_computing_cell_refinement 'Bruker SMART'
_computing_data_collection 'Bruker SMART'
_computing_data_reduction 'Bruker SAINT'
_computing_molecular_graphics 'Bruker SHELXTL'
_computing_publication_material 'Bruker SHELXTL'
_computing_structure_refinement 'SHELXL-97 (Sheldrick, 2008)'
_computing_structure_solution 'SHELXS-97 (Sheldrick, 2008)'
_diffrn_ambient_temperature 298(2)
_diffrn_measured_fraction_theta_full 0.999
_diffrn_measured_fraction_theta_max 0.999
_diffrn_radiation_monochromator graphite
_diffrn_radiation_source 'fine-focus sealed tube'
_diffrn_radiation_type MoK\a
_diffrn_radiation_wavelength 0.71073
_diffrn_reflns_av_R_equivalents 0.0389
_diffrn_reflns_av_sigmaI/netI 0.0367
_diffrn_reflns_limit_h_max 9
_diffrn_reflns_limit_h_min -8
_diffrn_reflns_limit_k_max 9
_diffrn_reflns_limit_k_min -5
_diffrn_reflns_limit_l_max 31
_diffrn_reflns_limit_l_min -31
_diffrn_reflns_number 11915
_diffrn_reflns_theta_full 25.04
_diffrn_reflns_theta_max 25.04
_diffrn_reflns_theta_min 1.53
_exptl_absorpt_coefficient_mu 9.070
_exptl_absorpt_correction_T_max 0.163
_exptl_absorpt_correction_T_min 0.117
_exptl_absorpt_correction_type multi-scan
_exptl_absorpt_process_details 'sadabs; bruker, 2008'
_exptl_crystal_colour red
_exptl_crystal_density_diffrn 2.059
_exptl_crystal_density_method 'not measured'
_exptl_crystal_description block
_exptl_crystal_F_000 936
_exptl_crystal_size_max 0.42
_exptl_crystal_size_mid 0.21
_exptl_crystal_size_min 0.20
_refine_diff_density_max 1.402
_refine_diff_density_min -1.195
_refine_diff_density_rms 0.328
_refine_ls_extinction_method none
_refine_ls_goodness_of_fit_ref 1.085
_refine_ls_hydrogen_treatment constr
_refine_ls_matrix_type full
_refine_ls_number_parameters 160
_refine_ls_number_reflns 2806
_refine_ls_number_restraints 0
_refine_ls_restrained_S_all 1.085
_refine_ls_R_factor_all 0.0751
_refine_ls_R_factor_gt 0.0644
_refine_ls_shift/su_max 0.000
_refine_ls_shift/su_mean 0.000
_refine_ls_structure_factor_coef Fsqd
_refine_ls_weighting_details 'calc w=1/[\s^2^(Fo^2^)+(0.0922P)^2^+53.6247P] where P=(Fo^2^+2Fc^2^)/3'
_refine_ls_weighting_scheme calc
_refine_ls_wR_factor_gt 0.1849
_refine_ls_wR_factor_ref 0.1941
_reflns_number_gt 2295
_reflns_number_total 2806
_reflns_threshold_expression >2sigma(I)
_cod_data_source_file c3dt52132j.txt
_cod_data_source_block ptthiolate2
_cod_depositor_comments
;
The following automatic conversions were performed:

'_symmetry_cell_setting' value 'Monoclinic' changed to 'monoclinic'
according to
/usr/data/users/saulius/automatic-downloads/current/RSC/lib/dictionaries/cif_core.dic
dictionary named 'cif_core.dic' version 2.4.2 from 2011-04-26.

Automatic conversion script
Id: cif_fix_values 2281 2013-09-26 08:29:07Z andrius 
;
_cod_original_sg_symbol_H-M 'P 21/c'
_cod_database_code 7028354

loop_
_symmetry_equiv_pos_as_xyz
'x, y, z'
'-x, y+1/2, -z+1/2'
'-x, -y, -z'
'x, -y-1/2, z-1/2'

loop_
_atom_site_label
_atom_site_type_symbol
_atom_site_fract_x
_atom_site_fract_y
_atom_site_fract_z
_atom_site_U_iso_or_equiv
_atom_site_adp_type
_atom_site_occupancy
_atom_site_symmetry_multiplicity
_atom_site_calc_flag
_atom_site_refinement_flags
Pt1 Pt 0.50393(7) 0.75825(7) 0.44817(2) 0.0293(3) Uani 1 1 d .
S1 S 0.7534(5) 0.6503(5) 0.49163(14) 0.0356(9) Uani 1 1 d .
S2 S 0.6402(6) 0.7702(7) 0.37986(16) 0.0477(12) Uani 1 1 d .
N2 N 0.2693(18) 0.8448(16) 0.4102(5) 0.037(3) Uani 1 1 d .
N1 N 0.3670(18) 0.7743(16) 0.5077(5) 0.036(3) Uani 1 1 d .
C9 C 0.156(2) 0.915(2) 0.4462(7) 0.046(4) Uani 1 1 d .
H1A H 0.1931 1.0289 0.4555 0.056 Uiso 1 1 calc R
H1B H 0.0323 0.9166 0.4311 0.056 Uiso 1 1 calc R
C8 C 0.179(2) 0.805(2) 0.4905(6) 0.043(4) Uani 1 1 d .
H2A H 0.1248 0.8584 0.5173 0.051 Uiso 1 1 calc R
H2B H 0.1187 0.6989 0.4823 0.051 Uiso 1 1 calc R
C7 C 0.420(2) 0.755(2) 0.5564(7) 0.044(4) Uani 1 1 d .
H7 H 0.3358 0.7748 0.5778 0.052 Uiso 1 1 calc R
C6 C 0.599(2) 0.705(2) 0.5801(6) 0.039(4) Uani 1 1 d .
C1 C 0.7417(19) 0.6545(19) 0.5567(6) 0.034(3) Uani 1 1 d .
C2 C 0.903(2) 0.605(2) 0.5867(6) 0.041(4) Uani 1 1 d .
H2 H 0.9993 0.5689 0.5715 0.049 Uiso 1 1 calc R
C3 C 0.915(3) 0.611(3) 0.6371(7) 0.054(5) Uani 1 1 d .
H3 H 1.0216 0.5791 0.6566 0.065 Uiso 1 1 calc R
C4 C 0.770(3) 0.664(3) 0.6612(7) 0.059(5) Uani 1 1 d .
H4 H 0.7805 0.6666 0.6961 0.070 Uiso 1 1 calc R
C5 C 0.614(3) 0.712(3) 0.6331(7) 0.055(5) Uani 1 1 d .
H5 H 0.5181 0.7487 0.6486 0.066 Uiso 1 1 calc R
C10 C 0.206(2) 0.839(2) 0.3642(7) 0.050(4) Uani 1 1 d .
H10 H 0.0904 0.8801 0.3555 0.060 Uiso 1 1 calc R
C11 C 0.295(3) 0.772(3) 0.3230(8) 0.061(2) Uani 1 1 d .
C16 C 0.470(3) 0.720(3) 0.3264(8) 0.061(2) Uani 1 1 d .
C15 C 0.535(3) 0.641(3) 0.2875(7) 0.061(2) Uani 1 1 d .
H15 H 0.6532 0.6045 0.2909 0.073 Uiso 1 1 calc R
C14 C 0.421(3) 0.616(3) 0.2425(7) 0.061(2) Uani 1 1 d .
H14 H 0.4619 0.5662 0.2149 0.073 Uiso 1 1 calc R
C13 C 0.249(3) 0.666(3) 0.2399(7) 0.061(2) Uani 1 1 d .
H13 H 0.1710 0.6483 0.2104 0.073 Uiso 1 1 calc R
C12 C 0.189(3) 0.738(2) 0.2773(8) 0.061(2) Uani 1 1 d .
H12 H 0.0695 0.7694 0.2737 0.073 Uiso 1 1 calc R

loop_
_atom_site_aniso_label
_atom_site_aniso_U_11
_atom_site_aniso_U_22
_atom_site_aniso_U_33
_atom_site_aniso_U_23
_atom_site_aniso_U_13
_atom_site_aniso_U_12
Pt1 0.0229(4) 0.0297(4) 0.0368(4) -0.0043(2) 0.0092(2) 0.0000(2)
S1 0.0276(19) 0.041(2) 0.0391(19) -0.0027(17) 0.0086(15) 0.0028(16)
S2 0.035(2) 0.075(3) 0.035(2) -0.002(2) 0.0112(17) 0.004(2)
N2 0.035(7) 0.022(7) 0.056(8) -0.001(6) 0.010(6) 0.002(5)
N1 0.024(7) 0.035(8) 0.049(8) -0.004(6) 0.009(6) -0.005(5)
C9 0.030(9) 0.036(10) 0.076(12) -0.005(8) 0.016(8) 0.001(7)
C8 0.030(8) 0.051(10) 0.048(9) -0.005(8) 0.012(7) -0.002(8)
C7 0.034(9) 0.048(11) 0.051(10) 0.003(8) 0.014(8) 0.010(7)
C6 0.043(10) 0.033(9) 0.042(9) -0.002(7) 0.013(7) -0.013(7)
C1 0.023(7) 0.027(8) 0.050(9) -0.009(7) 0.003(6) 0.003(6)
C2 0.034(9) 0.039(9) 0.049(9) 0.000(7) 0.005(7) -0.002(7)
C3 0.059(12) 0.052(12) 0.047(10) 0.002(9) -0.010(9) 0.001(9)
C4 0.075(14) 0.068(14) 0.032(9) 0.005(9) 0.006(9) 0.011(11)
C5 0.070(14) 0.059(12) 0.041(10) 0.002(9) 0.024(9) -0.001(10)
C10 0.040(10) 0.049(11) 0.057(11) -0.002(9) -0.006(8) 0.003(8)
C11 0.074(6) 0.059(5) 0.047(4) 0.001(4) 0.001(4) 0.000(4)
C16 0.074(6) 0.059(5) 0.047(4) 0.001(4) 0.001(4) 0.000(4)
C15 0.074(6) 0.059(5) 0.047(4) 0.001(4) 0.001(4) 0.000(4)
C14 0.074(6) 0.059(5) 0.047(4) 0.001(4) 0.001(4) 0.000(4)
C13 0.074(6) 0.059(5) 0.047(4) 0.001(4) 0.001(4) 0.000(4)
C12 0.074(6) 0.059(5) 0.047(4) 0.001(4) 0.001(4) 0.000(4)

loop_
_atom_type_symbol
_atom_type_description
_atom_type_scat_dispersion_real
_atom_type_scat_dispersion_imag
_atom_type_scat_source
C C 0.0033 0.0016 'International Tables Vol C Tables 4.2.6.8 and 6.1.1.4'
H H 0.0000 0.0000 'International Tables Vol C Tables 4.2.6.8 and 6.1.1.4'
N N 0.0061 0.0033 'International Tables Vol C Tables 4.2.6.8 and 6.1.1.4'
S S 0.1246 0.1234 'International Tables Vol C Tables 4.2.6.8 and 6.1.1.4'
Pt Pt -1.7033 8.3905 'International Tables Vol C Tables 4.2.6.8 and 6.1.1.4'

loop_
_geom_angle_atom_site_label_1
_geom_angle_atom_site_label_2
_geom_angle_atom_site_label_3
_geom_angle
N1 Pt1 N2 82.4(6)
N1 Pt1 S2 173.2(4)
N2 Pt1 S2 92.6(4)
N1 Pt1 S1 95.7(4)
N2 Pt1 S1 176.6(4)
S2 Pt1 S1 89.53(16)
C1 S1 Pt1 110.7(5)
C16 S2 Pt1 106.2(8)
C10 N2 C9 118.4(15)
C10 N2 Pt1 131.6(12)
C9 N2 Pt1 109.9(11)
C7 N1 C8 119.0(14)
C7 N1 Pt1 130.8(12)
C8 N1 Pt1 110.1(10)
C8 C9 N2 107.2(14)
C8 C9 H1A 110.3
N2 C9 H1A 110.3
C8 C9 H1B 110.3
N2 C9 H1B 110.3
H1A C9 H1B 108.5
N1 C8 C9 111.0(14)
N1 C8 H2A 109.4
C9 C8 H2A 109.4
N1 C8 H2B 109.4
C9 C8 H2B 109.4
H2A C8 H2B 108.0
N1 C7 C6 126.7(15)
N1 C7 H7 116.6
C6 C7 H7 116.6
C1 C6 C5 120.7(17)
C1 C6 C7 127.7(15)
C5 C6 C7 111.6(16)
C6 C1 C2 119.1(15)
C6 C1 S1 127.3(12)
C2 C1 S1 113.6(11)
C3 C2 C1 119.8(16)
C3 C2 H2 120.1
C1 C2 H2 120.1
C2 C3 C4 121.2(17)
C2 C3 H3 119.4
C4 C3 H3 119.4
C5 C4 C3 120.0(16)
C5 C4 H4 120.0
C3 C4 H4 120.0
C4 C5 C6 119.3(18)
C4 C5 H5 120.4
C6 C5 H5 120.4
N2 C10 C11 126.5(17)
N2 C10 H10 116.8
C11 C10 H10 116.8
C16 C11 C12 116(2)
C16 C11 C10 126.6(19)
C12 C11 C10 117(2)
C15 C16 C11 122(2)
C15 C16 S2 114.0(18)
C11 C16 S2 123.4(17)
C16 C15 C14 119(2)
C16 C15 H15 120.7
C14 C15 H15 120.7
C13 C14 C15 118(2)
C13 C14 H14 120.8
C15 C14 H14 120.8
C12 C13 C14 122(2)
C12 C13 H13 119.0
C14 C13 H13 119.0
C13 C12 C11 123(2)
C13 C12 H12 118.4
C11 C12 H12 118.4

loop_
_geom_bond_atom_site_label_1
_geom_bond_atom_site_label_2
_geom_bond_distance
Pt1 N1 2.025(14)
Pt1 N2 2.039(13)
Pt1 S2 2.225(4)
Pt1 S1 2.246(4)
S1 C1 1.760(16)
S2 C16 1.83(2)
N2 C10 1.26(2)
N2 C9 1.48(2)
N1 C7 1.32(2)
N1 C8 1.45(2)
C9 C8 1.46(2)
C9 H1A 0.9700
C9 H1B 0.9700
C8 H2A 0.9700
C8 H2B 0.9700
C7 C6 1.46(3)
C7 H7 0.9300
C6 C1 1.38(2)
C6 C5 1.41(2)
C1 C2 1.42(2)
C2 C3 1.34(2)
C2 H2 0.9300
C3 C4 1.42(3)
C3 H3 0.9300
C4 C5 1.36(3)
C4 H4 0.9300
C5 H5 0.9300
C10 C11 1.47(3)
C10 H10 0.9300
C11 C16 1.37(3)
C11 C12 1.40(3)
C16 C15 1.37(3)
C15 C14 1.40(3)
C15 H15 0.9300
C14 C13 1.36(3)
C14 H14 0.9300
C13 C12 1.29(3)
C13 H13 0.9300
C12 H12 0.9300
